data_7124612
loop_
_publ_author_name
'Gautam, R.'
'Chang, T. M.'
'Astashkin, A. V.'
'Lincoln, K. M.'
'Tomat, E.'

_publ_section_title
;
 Propentdyopent: the scaffold of a heme metabolite as an electron
 reservoir in transition metal complexes.
;
_journal_issue 39
_journal_name_full 'Chemical communications (Cambridge, England)'
_journal_page_first 6585
_journal_page_last 6588
_journal_paper_doi 10.1039/c6cc01961g
_journal_volume 52
_journal_year 2016
_chemical_formula_moiety 'C34 H42 Cu N4 O4, 2(C H Cl3)'
_chemical_formula_sum 'C36 H44 Cl6 Cu N4 O4'
_chemical_formula_weight 872.99
_space_group_crystal_system triclinic
_space_group_IT_number 2
_space_group_name_Hall '-P 1'
_space_group_name_H-M_alt 'P -1'
_atom_sites_solution_hydrogens geom
_audit_creation_date 2015-11-18
_audit_creation_method
;
Olex2 1.2
(compiled 2015.09.30 svn.r3233 for OlexSys, GUI svn.r5103)
;
_audit_update_record
;
2015-11-18 deposited with the CCDC.
2016-04-18 downloaded from the CCDC.
;
_cell_angle_alpha 84.481(3)
_cell_angle_beta 68.110(2)
_cell_angle_gamma 72.003(3)
_cell_formula_units_Z 2
_cell_length_a 11.6428(10)
_cell_length_b 13.6677(12)
_cell_length_c 14.1795(12)
_cell_measurement_reflns_used 2461
_cell_measurement_temperature 120(2)
_cell_measurement_theta_max 21.20
_cell_measurement_theta_min 2.23
_cell_volume 1990.8(3)
_computing_cell_refinement 'SAINT v7.68A (Bruker, 2009)'
_computing_data_reduction 'SAINT v7.68A (Bruker, 2009)'
_computing_molecular_graphics 'Olex2 (Dolomanov et al., 2009)'
_computing_publication_material 'Olex2 (Dolomanov et al., 2009)'
_computing_structure_refinement 'ShelXL (Sheldrick, 2015)'
_computing_structure_solution 'ShelXS-1997 (Sheldrick, 2008)'
_diffrn_ambient_temperature 120.0
_diffrn_detector 'CCD area detector'
_diffrn_detector_area_resol_mean 7.9
_diffrn_detector_type 'Bruker SMART CCD 1K area detector'
_diffrn_measured_fraction_theta_full 1.000
_diffrn_measured_fraction_theta_max 0.997
_diffrn_measurement_device 'three-circle diffractometer'
_diffrn_measurement_device_type 'Bruker SMART CCD 1K area detector'
_diffrn_measurement_method '\w scans'
_diffrn_radiation_monochromator graphite
_diffrn_radiation_probe x-ray
_diffrn_radiation_type MoK\a
_diffrn_radiation_wavelength 0.71073
_diffrn_reflns_av_unetI/netI 0.0875
_diffrn_reflns_Laue_measured_fraction_full 1.000
_diffrn_reflns_Laue_measured_fraction_max 0.997
_diffrn_reflns_limit_h_max 14
_diffrn_reflns_limit_h_min -12
_diffrn_reflns_limit_k_max 16
_diffrn_reflns_limit_k_min -16
_diffrn_reflns_limit_l_max 17
_diffrn_reflns_limit_l_min 0
_diffrn_reflns_number 7563
_diffrn_reflns_point_group_measured_fraction_full 1.000
_diffrn_reflns_point_group_measured_fraction_max 0.997
_diffrn_reflns_theta_full 25.000
_diffrn_reflns_theta_max 25.711
_diffrn_reflns_theta_min 1.548
_diffrn_source 'sealed X-ray tube'
_diffrn_source_target Mo
_diffrn_standards_number 0
_exptl_absorpt_coefficient_mu 0.994
_exptl_absorpt_correction_T_max .7452
_exptl_absorpt_correction_T_min .6382
_exptl_absorpt_correction_type multi-scan
_exptl_absorpt_process_details
;
 TWINABS-2008/4 (Bruker,2010) was used for absorption correction.
 
For component 1:
 wR2(int) was 0.0805 before and 0.0558 after correction.
 The Ratio of minimum to maximum transmission not present.
 The \l/2 correction factor is Not present
 
For component 2:
 wR2(int) was 0.0849 before and 0.0552 after correction.
 The Ratio of minimum to maximum transmission is 0.86.
 The \l/2 correction factor is Not present

Final HKLF 4 output contains 41482 reflections, Rint = 0.0807
 (15002 with I > 3sig(I), Rint = 0.0507)
;
_exptl_crystal_colour blue
_exptl_crystal_colour_primary blue
_exptl_crystal_density_diffrn 1.456
_exptl_crystal_description needle
_exptl_crystal_F_000 902
_exptl_crystal_size_max 0.474
_exptl_crystal_size_mid 0.186
_exptl_crystal_size_min 0.092
_refine_diff_density_max 0.731
_refine_diff_density_min -0.539
_refine_diff_density_rms 0.140
_refine_ls_extinction_method none
_refine_ls_goodness_of_fit_ref 1.086
_refine_ls_hydrogen_treatment constr
_refine_ls_matrix_type full
_refine_ls_number_parameters 468
_refine_ls_number_reflns 7563
_refine_ls_number_restraints 0
_refine_ls_restrained_S_all 1.086
_refine_ls_R_factor_all 0.1004
_refine_ls_R_factor_gt 0.0556
_refine_ls_shift/su_max 0.000
_refine_ls_shift/su_mean 0.000
_refine_ls_structure_factor_coef Fsqd
_refine_ls_weighting_details 'w=1/[\s^2^(Fo^2^)+(0.0700P)^2^+0.7108P] where P=(Fo^2^+2Fc^2^)/3'
_refine_ls_weighting_scheme calc
_refine_ls_wR_factor_gt 0.1305
_refine_ls_wR_factor_ref 0.1517
_reflns_Friedel_coverage 0.000
_reflns_number_gt 5202
_reflns_number_total 7563
_reflns_threshold_expression 'I > 2\s(I)'
_cod_data_source_file c6cc01961g2.cif
_cod_data_source_block Cu_pdp
_cod_database_code 7124612
_shelx_space_group_comment
;
The symmetry employed for this shelxl refinement is uniquely defined
by the following loop, which should always be used as a source of
symmetry information in preference to the above space-group names.
They are only intended as comments.
;
_olex2_refinement_description
;
1. Others
 Fixed Uiso: H5A(0.019) H10A(0.037) H10B(0.037) H5B(0.02) H10C(0.03)
 H10D(0.03) H16A(0.032) H16B(0.032) H12A(0.029) H12B(0.029) H12C(0.034)
 H12D(0.034) H14A(0.029) H14B(0.029) H14C(0.027) H14D(0.027) H15A(0.047)
 H15B(0.047) H15C(0.047) H13A(0.062) H13B(0.062) H13C(0.062) H11A(0.066)
 H11B(0.066) H11C(0.066) H16C(0.041) H16D(0.041) H15D(0.057) H15E(0.057)
 H15F(0.057) H17A(0.079) H17B(0.079) H17C(0.079) H13D(0.063) H13E(0.063)
 H13F(0.063) H17D(0.068) H17E(0.068) H17F(0.068) H11D(0.064) H11E(0.064)
 H11F(0.064) H18(0.043) H19(0.05)
 Fixed X: H5A(0.6674) H10A(0.4519) H10B(0.6003) H5B(-0.0601) H10C(0.3348)
 H10D(0.2138) H16A(0.4246) H16B(0.5681) H12A(-0.0801) H12B(0.0052) H12C(0.7466)
 H12D(0.7528) H14A(0.7284) H14B(0.7329) H14C(-0.2438) H14D(-0.2848) H15A(-
 0.1727) H15B(-0.1439) H15C(-0.2898) H13A(0.0012) H13B(0.0746) H13C(-0.0804)
 H11A(0.4511) H11B(0.4034) H11C(0.3287) H16C(-0.227) H16D(-0.1097) H15D(0.9094)
 H15E(0.812) H15F(0.8159) H17A(-0.0105) H17B(-0.1211) H17C(-0.1557) H13D(0.92)
 H13E(0.8271) H13F(0.8121) H17D(0.5682) H17E(0.6534) H17F(0.5103) H11D(0.6596)
 H11E(0.5867) H11F(0.5113) H18(0.3104) H19(0.185)
 Fixed Y: H5A(0.4222) H10A(0.0965) H10B(0.0657) H5B(0.6649) H10C(0.3377)
 H10D(0.4087) H16A(0.8712) H16B(0.8193) H12A(0.5799) H12B(0.5218) H12C(0.2413)
 H12D(0.1413) H14A(0.6557) H14B(0.5371) H14C(0.7463) H14D(0.8211) H15A(0.9316)
 H15B(0.8591) H15C(0.9224) H13A(0.7216) H13B(0.664) H13C(0.7003) H11A(0.4561)
 H11B(0.4249) H11C(0.5328) H16C(0.8118) H16D(0.7543) H15D(0.5543) H15E(0.5252)
 H15F(0.6416) H17A(0.8858) H17B(0.9415) H17C(0.9377) H13D(0.2141) H13E(0.2128)
 H13F(0.3175) H17D(0.9422) H17E(0.8304) H17F(0.8793) H11D(0.1128) H11E(0.0267)
 H11F(0.1447) H18(0.7303) H19(0.9379)
 Fixed Z: H5A(0.0408) H10A(0.2825) H10B(0.2072) H5B(0.5295) H10C(0.6405)
 H10D(0.7285) H16A(0.0274) H16B(-0.0506) H12A(0.6819) H12B(0.7481) H12C(0.0159)
 H12D(0.0848) H14A(-0.0953) H14B(-0.0843) H14C(0.4885) H14D(0.405) H15A(0.4288)
 H15B(0.5179) H15C(0.5306) H13A(0.6705) H13B(0.745) H13C(0.7853) H11A(0.6202)
 H11B(0.7371) H11C(0.7024) H16C(0.2264) H16D(0.1274) H15D(-0.053) H15E(0.0517)
 H15F(0.0322) H17A(0.1095) H17B(0.212) H17C(0.1135) H13D(0.0706) H13E(0.1868)
 H13F(0.1251) H17D(0.0545) H17E(0.0725) H17F(0.1527) H11D(0.3331) H11E(0.3745)
 H11F(0.4083) H18(0.3651) H19(0.2177)
;
_shelx_shelxl_version_number 2014/7
_olex2_submission_special_instructions 'No special instructions were received'

loop_
_space_group_symop_operation_xyz
'x, y, z'
'-x, -y, -z'

loop_
_atom_site_label
_atom_site_type_symbol
_atom_site_fract_x
_atom_site_fract_y
_atom_site_fract_z
_atom_site_U_iso_or_equiv
_atom_site_adp_type
_atom_site_occupancy
_atom_site_site_symmetry_order
_atom_site_calc_flag
_atom_site_refinement_flags_posn
Cu1 Cu 0.29095(6) 0.53694(5) 0.27467(5) 0.01674(17) Uani 1 1 d .
Cl4 Cl -0.00533(16) 1.06024(13) 0.29830(13) 0.0418(4) Uani 1 1 d .
Cl1 Cl 0.30267(18) 0.71688(13) 0.52842(14) 0.0465(5) Uani 1 1 d .
Cl2 Cl 0.14610(17) 0.87354(14) 0.43859(14) 0.0477(5) Uani 1 1 d .
Cl6 Cl 0.25549(19) 1.07352(17) 0.22838(17) 0.0616(6) Uani 1 1 d .
Cl5 Cl 0.15210(19) 1.03618(16) 0.08494(14) 0.0577(5) Uani 1 1 d .
Cl3 Cl 0.42159(19) 0.84098(16) 0.36986(16) 0.0619(6) Uani 1 1 d .
O2B O 0.1434(4) 0.6529(3) 0.1192(3) 0.0269(9) Uani 1 1 d .
O2A O 0.2881(4) 0.7753(3) 0.1946(3) 0.0252(9) Uani 1 1 d .
O1A O 0.2907(4) 0.2963(3) 0.3316(3) 0.0267(9) Uani 1 1 d .
O1B O 0.4201(4) 0.3975(3) 0.4361(3) 0.0293(10) Uani 1 1 d .
N2A N 0.4060(4) 0.6015(3) 0.1665(3) 0.0159(10) Uani 1 1 d .
N1A N 0.4088(4) 0.4001(3) 0.2277(3) 0.0160(10) Uani 1 1 d .
N1B N 0.2361(4) 0.5183(3) 0.4223(3) 0.0188(10) Uani 1 1 d .
N2B N 0.1205(4) 0.6312(3) 0.2895(3) 0.0172(10) Uani 1 1 d .
C8A C 0.5003(5) 0.7216(4) 0.0594(4) 0.0203(12) Uani 1 1 d .
C2B C 0.2322(5) 0.4641(4) 0.5869(4) 0.0163(11) Uani 1 1 d .
C6A C 0.5237(5) 0.5532(4) 0.0990(4) 0.0153(11) Uani 1 1 d .
C8B C -0.0582(5) 0.7432(4) 0.2525(4) 0.0237(13) Uani 1 1 d .
C4A C 0.5294(5) 0.3773(4) 0.1558(4) 0.0142(11) Uani 1 1 d .
C7A C 0.5850(5) 0.6284(4) 0.0319(4) 0.0177(12) Uani 1 1 d .
C7B C -0.0922(5) 0.7390(4) 0.3533(4) 0.0202(12) Uani 1 1 d .
C3B C 0.1157(5) 0.5309(4) 0.5969(4) 0.0184(12) Uani 1 1 d .
C5A C 0.5842(5) 0.4476(4) 0.0920(4) 0.0159(11) Uani 1 1 d .
H5A H 0.6674 0.4222 0.0408 0.019 Uiso 1 1 calc R
C10A C 0.5344(6) 0.1134(4) 0.2632(5) 0.0306(15) Uani 1 1 d .
H10A H 0.4519 0.0965 0.2825 0.037 Uiso 1 1 calc R
H10B H 0.6003 0.0657 0.2072 0.037 Uiso 1 1 calc R
C9B C 0.0794(5) 0.6730(4) 0.2091(4) 0.0205(12) Uani 1 1 d .
C1B C 0.3105(5) 0.4535(4) 0.4760(4) 0.0205(12) Uani 1 1 d .
C2A C 0.5160(5) 0.2227(4) 0.2262(4) 0.0216(12) Uani 1 1 d .
C3A C 0.5977(5) 0.2653(4) 0.1547(4) 0.0197(12) Uani 1 1 d .
C5B C 0.0168(5) 0.6358(4) 0.4734(4) 0.0170(12) Uani 1 1 d .
H5B H -0.0601 0.6649 0.5295 0.020 Uiso 1 1 calc R
C6B C 0.0205(5) 0.6662(4) 0.3758(4) 0.0166(12) Uani 1 1 d .
C4B C 0.1204(5) 0.5648(4) 0.4928(4) 0.0150(11) Uani 1 1 d .
C10B C 0.2860(6) 0.4098(4) 0.6638(4) 0.0248(13) Uani 1 1 d .
H10C H 0.3348 0.3377 0.6405 0.030 Uiso 1 1 calc R
H10D H 0.2138 0.4087 0.7285 0.030 Uiso 1 1 calc R
C16A C 0.5114(6) 0.8254(4) 0.0220(4) 0.0270(14) Uani 1 1 d .
H16A H 0.4246 0.8712 0.0274 0.032 Uiso 1 1 calc R
H16B H 0.5681 0.8193 -0.0506 0.032 Uiso 1 1 calc R
C1A C 0.3930(5) 0.3059(4) 0.2716(4) 0.0194(12) Uani 1 1 d .
C12B C 0.0011(5) 0.5720(4) 0.6934(4) 0.0238(13) Uani 1 1 d .
H12A H -0.0801 0.5799 0.6819 0.029 Uiso 1 1 calc R
H12B H 0.0052 0.5218 0.7481 0.029 Uiso 1 1 calc R
C12A C 0.7352(5) 0.2169(4) 0.0859(5) 0.0285(14) Uani 1 1 d .
H12C H 0.7466 0.2413 0.0159 0.034 Uiso 1 1 calc R
H12D H 0.7528 0.1413 0.0848 0.034 Uiso 1 1 calc R
C14A C 0.7193(5) 0.5993(4) -0.0464(4) 0.0239(13) Uani 1 1 d .
H14A H 0.7284 0.6557 -0.0953 0.029 Uiso 1 1 calc R
H14B H 0.7329 0.5371 -0.0843 0.029 Uiso 1 1 calc R
C9A C 0.3852(5) 0.7068(4) 0.1462(4) 0.0210(12) Uani 1 1 d .
C14B C -0.2165(5) 0.7951(4) 0.4347(4) 0.0229(13) Uani 1 1 d .
H14C H -0.2438 0.7463 0.4885 0.027 Uiso 1 1 calc R
H14D H -0.2848 0.8211 0.4050 0.027 Uiso 1 1 calc R
C15B C -0.2047(6) 0.8851(4) 0.4822(5) 0.0310(15) Uani 1 1 d .
H15A H -0.1727 0.9316 0.4288 0.047 Uiso 1 1 calc GR
H15B H -0.1439 0.8591 0.5179 0.047 Uiso 1 1 calc GR
H15C H -0.2898 0.9224 0.5306 0.047 Uiso 1 1 calc GR
C13B C -0.0010(7) 0.6731(5) 0.7264(5) 0.0413(18) Uani 1 1 d .
H13A H 0.0012 0.7216 0.6705 0.062 Uiso 1 1 calc GR
H13B H 0.0746 0.6640 0.7450 0.062 Uiso 1 1 calc GR
H13C H -0.0804 0.7003 0.7853 0.062 Uiso 1 1 calc GR
C11B C 0.3752(7) 0.4604(6) 0.6825(5) 0.0441(18) Uani 1 1 d .
H11A H 0.4511 0.4561 0.6202 0.066 Uiso 1 1 calc GR
H11B H 0.4034 0.4249 0.7371 0.066 Uiso 1 1 calc GR
H11C H 0.3287 0.5328 0.7024 0.066 Uiso 1 1 calc GR
C16B C -0.1330(6) 0.7980(5) 0.1874(5) 0.0342(16) Uani 1 1 d .
H16C H -0.2270 0.8118 0.2264 0.041 Uiso 1 1 calc R
H16D H -0.1097 0.7543 0.1274 0.041 Uiso 1 1 calc R
C15A C 0.8235(6) 0.5782(5) 0.0003(5) 0.0383(16) Uani 1 1 d .
H15D H 0.9094 0.5543 -0.0530 0.057 Uiso 1 1 calc GR
H15E H 0.8120 0.5252 0.0517 0.057 Uiso 1 1 calc GR
H15F H 0.8159 0.6416 0.0322 0.057 Uiso 1 1 calc GR
C17B C -0.1023(8) 0.9000(5) 0.1525(6) 0.052(2) Uani 1 1 d .
H17A H -0.0105 0.8858 0.1095 0.079 Uiso 1 1 calc GR
H17B H -0.1211 0.9415 0.2120 0.079 Uiso 1 1 calc GR
H17C H -0.1557 0.9377 0.1135 0.079 Uiso 1 1 calc GR
C13A C 0.8323(6) 0.2426(6) 0.1202(5) 0.0423(18) Uani 1 1 d .
H13D H 0.9200 0.2141 0.0706 0.063 Uiso 1 1 calc GR
H13E H 0.8271 0.2128 0.1868 0.063 Uiso 1 1 calc GR
H13F H 0.8121 0.3175 0.1251 0.063 Uiso 1 1 calc GR
C17A C 0.5656(7) 0.8735(5) 0.0805(5) 0.0455(18) Uani 1 1 d .
H17D H 0.5682 0.9422 0.0545 0.068 Uiso 1 1 calc GR
H17E H 0.6534 0.8304 0.0725 0.068 Uiso 1 1 calc GR
H17F H 0.5103 0.8793 0.1527 0.068 Uiso 1 1 calc GR
C11A C 0.5767(7) 0.0981(5) 0.3525(5) 0.0424(17) Uani 1 1 d .
H11D H 0.6596 0.1128 0.3331 0.064 Uiso 1 1 calc GR
H11E H 0.5867 0.0267 0.3745 0.064 Uiso 1 1 calc GR
H11F H 0.5113 0.1447 0.4083 0.064 Uiso 1 1 calc GR
C18 C 0.2964(6) 0.7816(5) 0.4171(5) 0.0356(15) Uani 1 1 d .
H18 H 0.3104 0.7303 0.3651 0.043 Uiso 1 1 calc R
C19 C 0.1522(7) 1.0137(5) 0.2092(5) 0.0413(17) Uani 1 1 d .
H19 H 0.1850 0.9379 0.2177 0.050 Uiso 1 1 calc R

loop_
_atom_site_aniso_label
_atom_site_aniso_U_11
_atom_site_aniso_U_22
_atom_site_aniso_U_33
_atom_site_aniso_U_23
_atom_site_aniso_U_13
_atom_site_aniso_U_12
Cu1 0.0127(3) 0.0160(4) 0.0154(4) 0.0006(3) -0.0022(3) 0.0004(2)
Cl4 0.0386(9) 0.0390(9) 0.0374(9) 0.0015(7) -0.0045(8) -0.0088(8)
Cl1 0.0576(11) 0.0459(10) 0.0494(11) 0.0186(8) -0.0317(9) -0.0234(9)
Cl2 0.0392(10) 0.0490(11) 0.0449(11) 0.0007(8) -0.0147(8) 0.0001(8)
Cl6 0.0474(11) 0.0736(14) 0.0714(14) 0.0170(11) -0.0278(10) -0.0253(10)
Cl5 0.0516(12) 0.0683(13) 0.0350(10) 0.0039(9) -0.0114(9) 0.0012(10)
Cl3 0.0433(11) 0.0687(14) 0.0667(14) 0.0261(11) -0.0124(10) -0.0235(10)
O2B 0.026(2) 0.031(2) 0.016(2) 0.0013(17) -0.0088(18) 0.0030(18)
O2A 0.024(2) 0.013(2) 0.026(2) -0.0003(16) 0.0000(18) 0.0015(17)
O1A 0.021(2) 0.024(2) 0.030(2) 0.0007(18) -0.0071(19) -0.0035(18)
O1B 0.019(2) 0.034(2) 0.028(2) 0.0019(19) -0.0088(18) 0.0018(19)
N2A 0.013(2) 0.011(2) 0.017(2) -0.0017(18) -0.0020(19) 0.0016(18)
N1A 0.016(2) 0.016(2) 0.014(2) -0.0016(18) -0.0057(19) -0.0013(19)
N1B 0.015(2) 0.023(3) 0.017(2) 0.000(2) -0.006(2) -0.003(2)
N2B 0.015(2) 0.018(2) 0.013(2) 0.0008(18) -0.0026(19) -0.0018(19)
C8A 0.021(3) 0.024(3) 0.017(3) 0.004(2) -0.009(2) -0.007(2)
C2B 0.016(3) 0.018(3) 0.017(3) 0.001(2) -0.008(2) -0.006(2)
C6A 0.015(3) 0.021(3) 0.012(3) -0.002(2) -0.008(2) -0.005(2)
C8B 0.018(3) 0.028(3) 0.023(3) 0.001(2) -0.010(3) 0.000(2)
C4A 0.014(3) 0.013(3) 0.015(3) -0.005(2) -0.007(2) 0.002(2)
C7A 0.019(3) 0.023(3) 0.013(3) 0.002(2) -0.007(2) -0.008(2)
C7B 0.017(3) 0.016(3) 0.028(3) 0.000(2) -0.011(3) -0.001(2)
C3B 0.021(3) 0.015(3) 0.023(3) 0.002(2) -0.009(2) -0.009(2)
C5A 0.012(3) 0.021(3) 0.011(3) -0.003(2) -0.004(2) -0.001(2)
C10A 0.028(3) 0.017(3) 0.035(4) 0.000(3) -0.004(3) 0.001(3)
C9B 0.020(3) 0.018(3) 0.019(3) 0.003(2) -0.004(3) -0.004(2)
C1B 0.020(3) 0.016(3) 0.024(3) 0.000(2) -0.007(3) -0.005(2)
C2A 0.023(3) 0.019(3) 0.019(3) -0.002(2) -0.006(3) -0.003(2)
C3A 0.023(3) 0.016(3) 0.015(3) -0.006(2) -0.007(2) 0.002(2)
C5B 0.016(3) 0.015(3) 0.016(3) 0.000(2) -0.003(2) -0.004(2)
C6B 0.012(3) 0.012(3) 0.022(3) -0.004(2) 0.000(2) -0.005(2)
C4B 0.023(3) 0.014(3) 0.010(3) 0.001(2) -0.006(2) -0.009(2)
C10B 0.024(3) 0.027(3) 0.018(3) 0.005(2) -0.005(3) -0.005(3)
C16A 0.030(3) 0.023(3) 0.023(3) 0.006(2) -0.003(3) -0.011(3)
C1A 0.021(3) 0.017(3) 0.018(3) -0.003(2) -0.008(3) -0.001(2)
C12B 0.022(3) 0.027(3) 0.021(3) 0.000(2) -0.005(3) -0.010(3)
C12A 0.023(3) 0.018(3) 0.029(3) 0.001(3) -0.003(3) 0.007(2)
C14A 0.019(3) 0.030(3) 0.022(3) 0.006(2) -0.005(3) -0.010(3)
C9A 0.024(3) 0.022(3) 0.018(3) 0.003(2) -0.010(3) -0.007(3)
C14B 0.020(3) 0.023(3) 0.023(3) 0.004(2) -0.007(3) -0.004(2)
C15B 0.030(3) 0.021(3) 0.032(4) -0.007(3) -0.005(3) 0.001(3)
C13B 0.039(4) 0.036(4) 0.031(4) -0.012(3) 0.008(3) -0.011(3)
C11B 0.046(4) 0.058(5) 0.041(4) 0.004(3) -0.027(4) -0.020(4)
C16B 0.021(3) 0.043(4) 0.031(4) 0.001(3) -0.013(3) 0.005(3)
C15A 0.020(3) 0.053(4) 0.042(4) 0.004(3) -0.012(3) -0.011(3)
C17B 0.076(6) 0.037(4) 0.042(4) 0.007(3) -0.031(4) -0.003(4)
C13A 0.021(3) 0.051(4) 0.043(4) 0.002(3) -0.010(3) 0.003(3)
C17A 0.062(5) 0.039(4) 0.045(4) 0.008(3) -0.020(4) -0.029(4)
C11A 0.043(4) 0.032(4) 0.047(4) 0.015(3) -0.019(4) -0.006(3)
C18 0.037(4) 0.033(4) 0.034(4) 0.000(3) -0.013(3) -0.007(3)
C19 0.050(4) 0.032(4) 0.031(4) 0.006(3) -0.009(3) -0.005(3)

loop_
_atom_type_symbol
_atom_type_description
_atom_type_scat_dispersion_real
_atom_type_scat_dispersion_imag
_atom_type_scat_source
C C 0.0033 0.0016 'International Tables Vol C Tables 4.2.6.8 and 6.1.1.4'
H H 0.0000 0.0000 'International Tables Vol C Tables 4.2.6.8 and 6.1.1.4'
N N 0.0061 0.0033 'International Tables Vol C Tables 4.2.6.8 and 6.1.1.4'
O O 0.0106 0.0060 'International Tables Vol C Tables 4.2.6.8 and 6.1.1.4'
Cu Cu 0.3201 1.2651 'International Tables Vol C Tables 4.2.6.8 and 6.1.1.4'
Cl Cl 0.1484 0.1585 'International Tables Vol C Tables 4.2.6.8 and 6.1.1.4'

loop_
_geom_angle_atom_site_label_1
_geom_angle_atom_site_label_2
_geom_angle_atom_site_label_3
_geom_angle
N1A Cu1 N2A 91.34(17)
N1A Cu1 N1B 99.99(17)
N1A Cu1 N2B 144.67(17)
N1B Cu1 N2A 139.75(17)
N2B Cu1 N2A 101.78(17)
N2B Cu1 N1B 90.94(18)
C6A N2A Cu1 126.5(3)
C6A N2A C9A 106.1(4)
C9A N2A Cu1 127.4(3)
C4A N1A Cu1 126.7(3)
C4A N1A C1A 106.2(4)
C1A N1A Cu1 126.6(3)
C1B N1B Cu1 126.9(4)
C4B N1B Cu1 127.0(4)
C4B N1B C1B 106.1(4)
C9B N2B Cu1 125.3(3)
C6B N2B Cu1 127.7(4)
C6B N2B C9B 107.0(4)
C7A C8A C16A 130.5(5)
C7A C8A C9A 106.8(5)
C16A C8A C9A 122.6(5)
C3B C2B C1B 106.5(4)
C3B C2B C10B 131.4(5)
C10B C2B C1B 122.1(5)
N2A C6A C7A 111.1(4)
N2A C6A C5A 125.8(5)
C5A C6A C7A 123.1(5)
C7B C8B C9B 105.9(5)
C7B C8B C16B 131.2(5)
C16B C8B C9B 122.8(5)
N1A C4A C5A 125.5(4)
N1A C4A C3A 110.6(4)
C5A C4A C3A 123.9(5)
C8A C7A C6A 106.8(5)
C8A C7A C14A 129.1(5)
C6A C7A C14A 123.9(5)
C8B C7B C6B 107.6(5)
C8B C7B C14B 129.2(5)
C14B C7B C6B 123.2(5)
C2B C3B C4B 107.0(5)
C2B C3B C12B 128.6(5)
C4B C3B C12B 124.3(5)
C6A C5A H5A 118.2
C4A C5A C6A 123.5(5)
C4A C5A H5A 118.2
H10A C10A H10B 107.9
C2A C10A H10A 109.2
C2A C10A H10B 109.2
C11A C10A H10A 109.2
C11A C10A H10B 109.2
C11A C10A C2A 112.0(5)
O2B C9B N2B 125.0(5)
O2B C9B C8B 126.0(5)
N2B C9B C8B 108.9(4)
O1B C1B N1B 124.4(5)
O1B C1B C2B 126.4(5)
N1B C1B C2B 109.2(4)
C3A C2A C10A 130.8(5)
C3A C2A C1A 107.0(5)
C1A C2A C10A 122.2(5)
C4A C3A C12A 123.3(5)
C2A C3A C4A 107.1(5)
C2A C3A C12A 129.6(5)
C6B C5B H5B 118.3
C4B C5B H5B 118.3
C4B C5B C6B 123.3(5)
N2B C6B C7B 110.5(5)
N2B C6B C5B 125.4(5)
C5B C6B C7B 123.9(5)
N1B C4B C3B 111.1(4)
N1B C4B C5B 125.6(5)
C5B C4B C3B 123.3(5)
C2B C10B H10C 109.1
C2B C10B H10D 109.1
C2B C10B C11B 112.5(5)
H10C C10B H10D 107.8
C11B C10B H10C 109.1
C11B C10B H10D 109.1
C8A C16A H16A 109.0
C8A C16A H16B 109.0
C8A C16A C17A 112.8(5)
H16A C16A H16B 107.8
C17A C16A H16A 109.0
C17A C16A H16B 109.0
O1A C1A N1A 123.7(5)
O1A C1A C2A 127.1(5)
N1A C1A C2A 109.0(5)
C3B C12B H12A 109.3
C3B C12B H12B 109.3
H12A C12B H12B 107.9
C13B C12B C3B 111.7(5)
C13B C12B H12A 109.3
C13B C12B H12B 109.3
C3A C12A H12C 109.2
C3A C12A H12D 109.2
C3A C12A C13A 112.1(5)
H12C C12A H12D 107.9
C13A C12A H12C 109.2
C13A C12A H12D 109.2
C7A C14A H14A 109.1
C7A C14A H14B 109.1
C7A C14A C15A 112.6(5)
H14A C14A H14B 107.8
C15A C14A H14A 109.1
C15A C14A H14B 109.1
O2A C9A N2A 124.5(5)
O2A C9A C8A 126.2(5)
N2A C9A C8A 109.2(5)
C7B C14B H14C 109.0
C7B C14B H14D 109.0
C7B C14B C15B 112.8(5)
H14C C14B H14D 107.8
C15B C14B H14C 109.0
C15B C14B H14D 109.0
C14B C15B H15A 109.5
C14B C15B H15B 109.5
C14B C15B H15C 109.5
H15A C15B H15B 109.5
H15A C15B H15C 109.5
H15B C15B H15C 109.5
C12B C13B H13A 109.5
C12B C13B H13B 109.5
C12B C13B H13C 109.5
H13A C13B H13B 109.5
H13A C13B H13C 109.5
H13B C13B H13C 109.5
C10B C11B H11A 109.5
C10B C11B H11B 109.5
C10B C11B H11C 109.5
H11A C11B H11B 109.5
H11A C11B H11C 109.5
H11B C11B H11C 109.5
C8B C16B H16C 109.7
C8B C16B H16D 109.7
C8B C16B C17B 109.8(5)
H16C C16B H16D 108.2
C17B C16B H16C 109.7
C17B C16B H16D 109.7
C14A C15A H15D 109.5
C14A C15A H15E 109.5
C14A C15A H15F 109.5
H15D C15A H15E 109.5
H15D C15A H15F 109.5
H15E C15A H15F 109.5
C16B C17B H17A 109.5
C16B C17B H17B 109.5
C16B C17B H17C 109.5
H17A C17B H17B 109.5
H17A C17B H17C 109.5
H17B C17B H17C 109.5
C12A C13A H13D 109.5
C12A C13A H13E 109.5
C12A C13A H13F 109.5
H13D C13A H13E 109.5
H13D C13A H13F 109.5
H13E C13A H13F 109.5
C16A C17A H17D 109.5
C16A C17A H17E 109.5
C16A C17A H17F 109.5
H17D C17A H17E 109.5
H17D C17A H17F 109.5
H17E C17A H17F 109.5
C10A C11A H11D 109.5
C10A C11A H11E 109.5
C10A C11A H11F 109.5
H11D C11A H11E 109.5
H11D C11A H11F 109.5
H11E C11A H11F 109.5
Cl1 C18 Cl3 109.4(4)
Cl1 C18 H18 108.7
Cl2 C18 Cl1 111.3(4)
Cl2 C18 Cl3 110.1(3)
Cl2 C18 H18 108.7
Cl3 C18 H18 108.7
Cl4 C19 Cl6 110.4(4)
Cl4 C19 Cl5 110.3(4)
Cl4 C19 H19 108.8
Cl6 C19 Cl5 109.6(4)
Cl6 C19 H19 108.8
Cl5 C19 H19 108.8

loop_
_geom_bond_atom_site_label_1
_geom_bond_atom_site_label_2
_geom_bond_distance
Cu1 N2A 1.966(4)
Cu1 N1A 1.949(4)
Cu1 N1B 1.964(4)
Cu1 N2B 1.950(4)
Cl4 C19 1.752(7)
Cl1 C18 1.749(6)
Cl2 C18 1.747(6)
Cl6 C19 1.756(8)
Cl5 C19 1.759(7)
Cl3 C18 1.769(7)
O2B C9B 1.220(6)
O2A C9A 1.232(6)
O1A C1A 1.215(6)
O1B C1B 1.214(6)
N2A C6A 1.348(6)
N2A C9A 1.404(7)
N1A C4A 1.353(6)
N1A C1A 1.409(7)
N1B C1B 1.415(7)
N1B C4B 1.344(7)
N2B C9B 1.403(7)
N2B C6B 1.337(6)
C8A C7A 1.334(7)
C8A C16A 1.493(7)
C8A C9A 1.497(8)
C2B C3B 1.346(7)
C2B C1B 1.490(7)
C2B C10B 1.482(7)
C6A C7A 1.494(7)
C6A C5A 1.391(7)
C8B C7B 1.333(8)
C8B C9B 1.514(7)
C8B C16B 1.495(8)
C4A C5A 1.389(7)
C4A C3A 1.490(7)
C7A C14A 1.497(7)
C7B C6B 1.502(7)
C7B C14B 1.502(7)
C3B C4B 1.490(7)
C3B C12B 1.513(7)
C5A H5A 0.9500
C10A H10A 0.9900
C10A H10B 0.9900
C10A C2A 1.512(8)
C10A C11A 1.495(9)
C2A C3A 1.335(8)
C2A C1A 1.485(7)
C3A C12A 1.502(7)
C5B H5B 0.9500
C5B C6B 1.396(7)
C5B C4B 1.395(7)
C10B H10C 0.9900
C10B H10D 0.9900
C10B C11B 1.521(9)
C16A H16A 0.9900
C16A H16B 0.9900
C16A C17A 1.506(9)
C12B H12A 0.9900
C12B H12B 0.9900
C12B C13B 1.492(8)
C12A H12C 0.9900
C12A H12D 0.9900
C12A C13A 1.525(9)
C14A H14A 0.9900
C14A H14B 0.9900
C14A C15A 1.529(8)
C14B H14C 0.9900
C14B H14D 0.9900
C14B C15B 1.523(8)
C15B H15A 0.9800
C15B H15B 0.9800
C15B H15C 0.9800
C13B H13A 0.9800
C13B H13B 0.9800
C13B H13C 0.9800
C11B H11A 0.9800
C11B H11B 0.9800
C11B H11C 0.9800
C16B H16C 0.9900
C16B H16D 0.9900
C16B C17B 1.535(9)
C15A H15D 0.9800
C15A H15E 0.9800
C15A H15F 0.9800
C17B H17A 0.9800
C17B H17B 0.9800
C17B H17C 0.9800
C13A H13D 0.9800
C13A H13E 0.9800
C13A H13F 0.9800
C17A H17D 0.9800
C17A H17E 0.9800
C17A H17F 0.9800
C11A H11D 0.9800
C11A H11E 0.9800
C11A H11F 0.9800
C18 H18 1.0000
C19 H19 1.0000

loop_
_geom_torsion_atom_site_label_1
_geom_torsion_atom_site_label_2
_geom_torsion_atom_site_label_3
_geom_torsion_atom_site_label_4
_geom_torsion
Cu1 N2A C6A C7A -177.0(3)
Cu1 N2A C6A C5A 1.8(7)
Cu1 N2A C9A O2A -0.8(8)
Cu1 N2A C9A C8A 177.7(3)
Cu1 N1A C4A C5A -9.8(7)
Cu1 N1A C4A C3A 169.5(3)
Cu1 N1A C1A O1A 16.3(8)
Cu1 N1A C1A C2A -168.4(3)
Cu1 N1B C1B O1B -1.9(8)
Cu1 N1B C1B C2B 179.1(3)
Cu1 N1B C4B C3B -179.9(3)
Cu1 N1B C4B C5B 0.0(8)
Cu1 N2B C9B O2B 2.7(8)
Cu1 N2B C9B C8B -179.4(3)
Cu1 N2B C6B C7B 179.0(4)
Cu1 N2B C6B C5B -4.4(8)
N2A C6A C7A C8A -1.3(6)
N2A C6A C7A C14A 175.9(5)
N2A C6A C5A C4A -0.4(8)
N1A C4A C5A C6A 4.6(8)
N1A C4A C3A C2A 0.2(6)
N1A C4A C3A C12A -177.6(5)
C8A C7A C14A C15A 99.5(7)
C2B C3B C4B N1B 0.9(6)
C2B C3B C4B C5B -179.0(5)
C2B C3B C12B C13B 95.3(7)
C6A N2A C9A O2A -178.4(5)
C6A N2A C9A C8A 0.1(6)
C6A C7A C14A C15A -77.1(7)
C8B C7B C6B N2B 2.2(6)
C8B C7B C6B C5B -174.5(5)
C8B C7B C14B C15B -103.1(7)
C4A N1A C1A O1A -171.8(5)
C4A N1A C1A C2A 3.4(6)
C4A C3A C12A C13A 73.5(7)
C7A C8A C16A C17A -89.8(8)
C7A C8A C9A O2A 177.6(5)
C7A C8A C9A N2A -0.9(6)
C7A C6A C5A C4A 178.2(5)
C7B C8B C9B O2B 177.0(6)
C7B C8B C9B N2B -0.9(7)
C7B C8B C16B C17B 97.6(8)
C3B C2B C1B O1B -177.6(6)
C3B C2B C1B N1B 1.3(6)
C3B C2B C10B C11B -100.9(7)
C5A C6A C7A C8A 179.9(5)
C5A C6A C7A C14A -2.9(8)
C5A C4A C3A C2A 179.6(5)
C5A C4A C3A C12A 1.8(8)
C10A C2A C3A C4A -176.2(6)
C10A C2A C3A C12A 1.4(11)
C10A C2A C1A O1A -10.0(9)
C10A C2A C1A N1A 174.9(5)
C9B N2B C6B C7B -2.7(6)
C9B N2B C6B C5B 173.9(5)
C9B C8B C7B C6B -0.7(6)
C9B C8B C7B C14B 178.3(6)
C9B C8B C16B C17B -85.8(7)
C1B N1B C4B C3B 0.0(6)
C1B N1B C4B C5B 179.9(5)
C1B C2B C3B C4B -1.3(6)
C1B C2B C3B C12B -177.7(5)
C1B C2B C10B C11B 76.7(7)
C2A C3A C12A C13A -103.7(7)
C3A C4A C5A C6A -174.7(5)
C3A C2A C1A O1A 171.7(6)
C3A C2A C1A N1A -3.4(6)
C6B N2B C9B O2B -175.6(5)
C6B N2B C9B C8B 2.3(6)
C6B C7B C14B C15B 75.8(7)
C6B C5B C4B N1B 1.3(9)
C6B C5B C4B C3B -178.9(5)
C4B N1B C1B O1B 178.2(5)
C4B N1B C1B C2B -0.7(6)
C4B C3B C12B C13B -80.5(7)
C4B C5B C6B N2B 1.0(9)
C4B C5B C6B C7B 177.2(5)
C10B C2B C3B C4B 176.6(5)
C10B C2B C3B C12B 0.2(10)
C10B C2B C1B O1B 4.3(9)
C10B C2B C1B N1B -176.8(5)
C16A C8A C7A C6A 177.1(5)
C16A C8A C7A C14A 0.1(10)
C16A C8A C9A O2A 1.3(9)
C16A C8A C9A N2A -177.1(5)
C1A N1A C4A C5A 178.4(5)
C1A N1A C4A C3A -2.3(6)
C1A C2A C3A C4A 1.9(6)
C1A C2A C3A C12A 179.5(6)
C12B C3B C4B N1B 177.5(5)
C12B C3B C4B C5B -2.4(8)
C9A N2A C6A C7A 0.7(6)
C9A N2A C6A C5A 179.5(5)
C9A C8A C7A C6A 1.3(6)
C9A C8A C7A C14A -175.8(5)
C9A C8A C16A C17A 85.4(7)
C14B C7B C6B N2B -176.8(5)
C14B C7B C6B C5B 6.4(8)
C16B C8B C7B C6B 176.3(6)
C16B C8B C7B C14B -4.7(11)
C16B C8B C9B O2B -0.4(9)
C16B C8B C9B N2B -178.2(5)
C11A C10A C2A C3A 92.8(8)
C11A C10A C2A C1A -85.1(7)
